data_4104571
loop_
_publ_author_name
'Jihyun An'
'Richard P. Fiorella'
'Steven J. Geib'
'Nathaniel L. Rosi'

_publ_contact_author_address
;Department of Chemistry
University of Pittsburgh
219 Parkman Ave. 
Pittsburgh, PA 15260
USA
;
_publ_contact_author_email nrosi@pitt.edu
_publ_contact_author_name 'Nathaniel L. Rosi'
_publ_contact_author_phone 412-624-3987
_publ_section_title
;
 Synthesis, Structure, Assembly, and Modulation of the CO2 Adsorption
 Properties of a Zinc-Adeninate Macrocycle
;
_journal_name_full 'Journal of the American Chemical Society'
_journal_page_first 8401
_journal_page_last 8403
_journal_paper_doi 10.1021/ja901869m
_journal_volume 131
_journal_year 2009
_chemical_formula_sum 'C78 H90 N42 O12 Zn6'
_chemical_formula_weight 2200.14
_space_group_IT_number 148
_symmetry_cell_setting rhombohedral
_symmetry_Int_Tables_number 148
_symmetry_space_group_name_Hall '-R 3'
_symmetry_space_group_name_H-M 'R -3 :H'
_atom_sites_solution_hydrogens geom
_atom_sites_solution_primary direct
_atom_sites_solution_secondary difmap
_audit_creation_method SHELXL-97
_cell_angle_alpha 90.00
_cell_angle_beta 90.00
_cell_angle_gamma 120.00
_cell_formula_units_Z 3
_cell_length_a 17.780(3)
_cell_length_b 17.780(3)
_cell_length_c 33.531(7)
_cell_measurement_reflns_used 769
_cell_measurement_temperature 173(2)
_cell_measurement_theta_max 17.18
_cell_measurement_theta_min 2.29
_cell_volume 9180(3)
_computing_cell_refinement 'Bruker SMART'
_computing_data_collection 'Bruker SMART'
_computing_data_reduction 'Bruker SAINT'
_computing_molecular_graphics 'Bruker SHELXTL'
_computing_publication_material 'Bruker SHELXTL'
_computing_structure_refinement 'SHELXL-97 (Sheldrick, 1997)'
_computing_structure_solution 'SHELXS-97 (Sheldrick, 1990)'
_diffrn_ambient_temperature 173(2)
_diffrn_measured_fraction_theta_full 0.953
_diffrn_measured_fraction_theta_max 0.953
_diffrn_measurement_device_type 'Bruker Smart Apex CCD'
_diffrn_measurement_method 'omega scans'
_diffrn_radiation_monochromator graphite
_diffrn_radiation_probe x-ray
_diffrn_radiation_type MoK\a
_diffrn_radiation_wavelength 0.71073
_diffrn_reflns_av_R_equivalents 0.0979
_diffrn_reflns_av_sigmaI/netI 0.0670
_diffrn_reflns_limit_h_max 21
_diffrn_reflns_limit_h_min -21
_diffrn_reflns_limit_k_max 21
_diffrn_reflns_limit_k_min -21
_diffrn_reflns_limit_l_max 39
_diffrn_reflns_limit_l_min -39
_diffrn_reflns_number 22999
_diffrn_reflns_theta_full 24.99
_diffrn_reflns_theta_max 24.99
_diffrn_reflns_theta_min 1.80
_diffrn_source 'fine-focus sealed tube'
_diffrn_source_type 'Bruker Smart Apex CCD'
_exptl_absorpt_coefficient_mu 1.220
_exptl_absorpt_correction_T_max .737
_exptl_absorpt_correction_T_min .687
_exptl_absorpt_correction_type multi-scan
_exptl_absorpt_process_details 'Bruker Sadabs'
_exptl_crystal_density_diffrn 1.194
_exptl_crystal_F_000 3384
_exptl_crystal_recrystallization_method 'slow evaporation from pyridine and dimethylformamide'
_exptl_crystal_size_max 0.30
_exptl_crystal_size_mid 0.25
_exptl_crystal_size_min 0.25
_refine_diff_density_max 3.227
_refine_diff_density_min -0.793
_refine_diff_density_rms 0.172
_refine_ls_extinction_method none
_refine_ls_goodness_of_fit_ref 1.222
_refine_ls_hydrogen_treatment constr
_refine_ls_matrix_type full
_refine_ls_number_parameters 208
_refine_ls_number_reflns 3418
_refine_ls_number_restraints 0
_refine_ls_restrained_S_all 1.222
_refine_ls_R_factor_all 0.1010
_refine_ls_R_factor_gt 0.0716
_refine_ls_shift/su_max 0.001
_refine_ls_shift/su_mean 0.000
_refine_ls_structure_factor_coef Fsqd
_refine_ls_weighting_details 'calc w=1/[\s^2^(Fo^2^)+(0.1176P)^2^+0.0000P] where P=(Fo^2^+2Fc^2^)/3'
_refine_ls_weighting_scheme calc
_refine_ls_wR_factor_gt 0.2064
_refine_ls_wR_factor_ref 0.2233
_reflns_number_gt 2465
_reflns_number_total 3418
_reflns_threshold_expression >2sigma(I)
_cod_data_source_file ja901869m_si_002.cif
_cod_data_source_block hexa_3_4
_cod_original_sg_symbol_H-M 'R -3'
_cod_database_code 4104571

loop_
_symmetry_equiv_pos_as_xyz
'x, y, z'
'-y, x-y, z'
'-x+y, -x, z'
'x+2/3, y+1/3, z+1/3'
'-y+2/3, x-y+1/3, z+1/3'
'-x+y+2/3, -x+1/3, z+1/3'
'x+1/3, y+2/3, z+2/3'
'-y+1/3, x-y+2/3, z+2/3'
'-x+y+1/3, -x+2/3, z+2/3'
'-x, -y, -z'
'y, -x+y, -z'
'x-y, x, -z'
'-x+2/3, -y+1/3, -z+1/3'
'y+2/3, -x+y+1/3, -z+1/3'
'x-y+2/3, x+1/3, -z+1/3'
'-x+1/3, -y+2/3, -z+2/3'
'y+1/3, -x+y+2/3, -z+2/3'
'x-y+1/3, x+2/3, -z+2/3'

loop_
_atom_site_label
_atom_site_type_symbol
_atom_site_fract_x
_atom_site_fract_y
_atom_site_fract_z
_atom_site_U_iso_or_equiv
_atom_site_adp_type
_atom_site_occupancy
_atom_site_symmetry_multiplicity
_atom_site_calc_flag
_atom_site_refinement_flags
Zn Zn 0.23856(4) 0.92123(4) 0.047130(19) 0.0267(3) Uani 1 1 d .
N1 N 0.2739(3) 1.0476(3) 0.03789(14) 0.0284(12) Uani 1 1 d .
C1 C 0.3029(4) 1.1191(3) 0.06212(17) 0.0263(13) Uani 1 1 d .
O1 O 0.1798(3) 0.8957(3) 0.09868(13) 0.0440(12) Uani 1 1 d .
C2 C 0.3105(5) 1.1306(4) 0.10381(18) 0.0371(16) Uani 1 1 d .
N2 N 0.3451(5) 1.2129(4) 0.11727(15) 0.0513(17) Uani 1 1 d .
O2 O 0.1792(4) 0.7724(3) 0.08744(15) 0.0557(14) Uani 1 1 d .
C3 C 0.3647(6) 1.2773(4) 0.0915(2) 0.058(2) Uani 1 1 d .
H5A H 0.3860 1.3330 0.1032 0.070 Uiso 1 1 calc R
N3 N 0.3590(4) 1.2753(3) 0.05183(15) 0.0419(15) Uani 1 1 d .
N4 N 0.3112(3) 1.1670(3) -0.00090(13) 0.0269(11) Uani 1 1 d .
C4 C 0.3267(4) 1.1926(4) 0.03850(17) 0.0299(14) Uani 1 1 d .
N5 N 0.2880(5) 1.0688(4) 0.12984(16) 0.0580(19) Uani 1 1 d .
H5B H 0.2954 1.0812 0.1555 0.070 Uiso 1 1 calc R
H3C H 0.2652 1.0146 0.1219 0.070 Uiso 1 1 calc R
C5 C 0.2802(4) 1.0822(4) 0.00055(17) 0.0292(14) Uani 1 1 d .
H5 H 0.2634 1.0472 -0.0228 0.035 Uiso 1 1 calc R
C6 C 0.1622(4) 0.8169(4) 0.10941(19) 0.0398(17) Uani 1 1 d .
N6 N 0.1269(5) 0.7908(4) 0.14568(18) 0.0616(19) Uani 1 1 d .
N7 N 0.3559(3) 0.9274(3) 0.04997(17) 0.0365(13) Uani 1 1 d .
C7 C 0.1056(8) 0.8410(7) 0.1713(3) 0.111(5) Uani 1 1 d .
H7A H 0.1182 0.8949 0.1578 0.166 Uiso 1 1 calc R
H7B H 0.1402 0.8548 0.1958 0.166 Uiso 1 1 calc R
H7C H 0.0438 0.8079 0.1780 0.166 Uiso 1 1 calc R
C8 C 0.1100(7) 0.7053(7) 0.1602(3) 0.095(4) Uani 1 1 d .
H8A H 0.1279 0.6778 0.1399 0.143 Uiso 1 1 calc R
H8B H 0.0478 0.6683 0.1657 0.143 Uiso 1 1 calc R
H8C H 0.1430 0.7131 0.1848 0.143 Uiso 1 1 calc R
C9 C 0.4301(4) 1.0033(5) 0.0489(2) 0.0469(19) Uani 1 1 d .
H9A H 0.4275 1.0553 0.0470 0.056 Uiso 1 1 calc R
C10 C 0.5104(5) 1.0093(6) 0.0504(3) 0.059(2) Uani 1 1 d .
H10A H 0.5619 1.0644 0.0498 0.071 Uiso 1 1 calc R
C11 C 0.5150(5) 0.9358(6) 0.0527(2) 0.059(2) Uani 1 1 d .
H11A H 0.5697 0.9387 0.0543 0.071 Uiso 1 1 calc R
C12 C 0.4408(6) 0.8580(6) 0.0527(4) 0.084(3) Uani 1 1 d .
H12A H 0.4435 0.8059 0.0525 0.101 Uiso 1 1 calc R
C13 C 0.3619(6) 0.8541(5) 0.0531(3) 0.072(3) Uani 1 1 d .
H13A H 0.3104 0.7993 0.0555 0.086 Uiso 1 1 calc R

loop_
_atom_site_aniso_label
_atom_site_aniso_U_11
_atom_site_aniso_U_22
_atom_site_aniso_U_33
_atom_site_aniso_U_23
_atom_site_aniso_U_13
_atom_site_aniso_U_12
Zn 0.0326(5) 0.0248(4) 0.0187(4) -0.0022(3) -0.0035(3) 0.0114(3)
N1 0.037(3) 0.031(3) 0.018(3) -0.001(2) -0.003(2) 0.017(2)
C1 0.039(4) 0.019(3) 0.020(3) -0.004(2) -0.009(3) 0.013(3)
O1 0.060(3) 0.034(3) 0.024(2) -0.003(2) 0.004(2) 0.013(2)
C2 0.065(5) 0.029(3) 0.018(3) 0.000(3) -0.007(3) 0.024(3)
N2 0.099(5) 0.030(3) 0.020(3) -0.004(2) -0.014(3) 0.028(3)
O2 0.071(4) 0.034(3) 0.055(3) 0.006(2) 0.019(3) 0.021(3)
C3 0.109(7) 0.027(4) 0.027(4) -0.008(3) -0.017(4) 0.025(4)
N3 0.071(4) 0.025(3) 0.024(3) 0.000(2) -0.010(3) 0.019(3)
N4 0.037(3) 0.030(3) 0.015(2) 0.002(2) -0.002(2) 0.018(2)
C4 0.042(4) 0.034(3) 0.017(3) 0.001(3) -0.005(3) 0.022(3)
N5 0.118(6) 0.035(3) 0.017(3) -0.006(2) -0.017(3) 0.035(4)
C5 0.040(4) 0.029(3) 0.021(3) 0.000(3) -0.002(3) 0.018(3)
C6 0.038(4) 0.032(4) 0.029(4) 0.004(3) 0.000(3) 0.002(3)
N6 0.077(5) 0.054(4) 0.034(4) 0.014(3) 0.017(3) 0.018(4)
N7 0.038(3) 0.031(3) 0.036(3) 0.001(2) -0.005(2) 0.015(3)
C7 0.145(11) 0.087(8) 0.047(6) -0.005(5) 0.044(6) 0.018(7)
C8 0.090(7) 0.085(7) 0.075(7) 0.051(6) 0.012(6) 0.018(6)
C9 0.039(4) 0.048(4) 0.045(4) 0.003(3) -0.007(3) 0.015(4)
C10 0.040(4) 0.064(5) 0.072(6) -0.001(4) -0.008(4) 0.025(4)
C11 0.051(5) 0.082(6) 0.047(5) 0.012(4) -0.005(4) 0.036(5)
C12 0.056(6) 0.045(5) 0.157(11) 0.019(6) 0.006(6) 0.030(5)
C13 0.050(5) 0.041(5) 0.129(9) 0.010(5) -0.006(5) 0.027(4)

loop_
_atom_type_symbol
_atom_type_description
_atom_type_scat_dispersion_real
_atom_type_scat_dispersion_imag
_atom_type_scat_source
C C 0.0033 0.0016 'International Tables Vol C Tables 4.2.6.8 and 6.1.1.4'
H H 0.0000 0.0000 'International Tables Vol C Tables 4.2.6.8 and 6.1.1.4'
N N 0.0061 0.0033 'International Tables Vol C Tables 4.2.6.8 and 6.1.1.4'
O O 0.0106 0.0060 'International Tables Vol C Tables 4.2.6.8 and 6.1.1.4'
Zn Zn 0.2839 1.4301 'International Tables Vol C Tables 4.2.6.8 and 6.1.1.4'

loop_
_geom_angle_atom_site_label_1
_geom_angle_atom_site_label_2
_geom_angle_atom_site_label_3
_geom_angle
_geom_angle_site_symmetry_1
_geom_angle_site_symmetry_3
O1 Zn N4 116.5(2) . 11_455
O1 Zn N1 103.05(18) . .
N4 Zn N1 106.5(2) 11_455 .
O1 Zn N7 112.7(2) . .
N4 Zn N7 114.2(2) 11_455 .
N1 Zn N7 101.9(2) . .
C5 N1 C1 102.6(5) . .
C5 N1 Zn 122.9(4) . .
C1 N1 Zn 134.3(4) . .
N1 C1 C4 109.1(5) . .
N1 C1 C2 133.3(5) . .
C4 C1 C2 117.6(5) . .
C6 O1 Zn 107.6(4) . .
N5 C2 N2 118.2(6) . .
N5 C2 C1 125.2(6) . .
N2 C2 C1 116.6(5) . .
C3 N2 C2 119.7(5) . .
N3 C3 N2 129.7(6) . .
N3 C3 H5A 115.1 . .
N2 C3 H5A 115.1 . .
C3 N3 C4 110.0(5) . .
C5 N4 C4 103.9(5) . .
C5 N4 Zn 128.4(4) . 12_665
C4 N4 Zn 127.1(4) . 12_665
N3 C4 N4 125.3(5) . .
N3 C4 C1 126.2(5) . .
N4 C4 C1 108.5(5) . .
C2 N5 H5B 120.0 . .
C2 N5 H3C 120.0 . .
H5B N5 H3C 120.0 . .
N4 C5 N1 115.9(5) . .
N4 C5 H5 122.0 . .
N1 C5 H5 122.0 . .
O2 C6 O1 121.1(6) . .
O2 C6 N6 123.1(7) . .
O1 C6 N6 115.8(7) . .
C6 N6 C7 123.8(7) . .
C6 N6 C8 118.4(8) . .
C7 N6 C8 117.8(8) . .
C9 N7 C13 117.2(6) . .
C9 N7 Zn 121.5(5) . .
C13 N7 Zn 121.3(5) . .
N6 C7 H7A 109.5 . .
N6 C7 H7B 109.5 . .
H7A C7 H7B 109.5 . .
N6 C7 H7C 109.5 . .
H7A C7 H7C 109.5 . .
H7B C7 H7C 109.5 . .
N6 C8 H8A 109.5 . .
N6 C8 H8B 109.5 . .
H8A C8 H8B 109.5 . .
N6 C8 H8C 109.5 . .
H8A C8 H8C 109.5 . .
H8B C8 H8C 109.5 . .
N7 C9 C10 122.6(8) . .
N7 C9 H9A 118.7 . .
C10 C9 H9A 118.7 . .
C11 C10 C9 119.2(8) . .
C11 C10 H10A 120.4 . .
C9 C10 H10A 120.4 . .
C12 C11 C10 119.3(8) . .
C12 C11 H11A 120.3 . .
C10 C11 H11A 120.3 . .
C11 C12 C13 120.1(8) . .
C11 C12 H12A 119.9 . .
C13 C12 H12A 119.9 . .
N7 C13 C12 121.3(8) . .
N7 C13 H13A 119.4 . .
C12 C13 H13A 119.4 . .

loop_
_geom_bond_atom_site_label_1
_geom_bond_atom_site_label_2
_geom_bond_distance
_geom_bond_site_symmetry_2
Zn O1 1.952(4) .
Zn N4 1.973(4) 11_455
Zn N1 2.033(5) .
Zn N7 2.035(5) .
N1 C5 1.374(7) .
N1 C1 1.373(7) .
C1 C4 1.400(8) .
C1 C2 1.409(8) .
O1 C6 1.323(8) .
C2 N5 1.300(8) .
C2 N2 1.350(8) .
N2 C3 1.334(8) .
O2 C6 1.224(8) .
C3 N3 1.334(8) .
C3 H5A 0.9500 .
N3 C4 1.360(8) .
N4 C5 1.324(7) .
N4 C4 1.379(7) .
N4 Zn 1.973(4) 12_665
N5 H5B 0.8800 .
N5 H3C 0.8800 .
C5 H5 0.9500 .
C6 N6 1.341(8) .
N6 C7 1.420(12) .
N6 C8 1.477(12) .
N7 C9 1.335(9) .
N7 C13 1.366(9) .
C7 H7A 0.9800 .
C7 H7B 0.9800 .
C7 H7C 0.9800 .
C8 H8A 0.9800 .
C8 H8B 0.9800 .
C8 H8C 0.9800 .
C9 C10 1.378(10) .
C9 H9A 0.9500 .
C10 C11 1.352(11) .
C10 H10A 0.9500 .
C11 C12 1.352(11) .
C11 H11A 0.9500 .
C12 C13 1.369(11) .
C12 H12A 0.9500 .
C13 H13A 0.9500 .
